data_7245825
loop_
_publ_author_name
'Hunter, L. R.'
'Sellars, J. D.'
'Probert, M. R.'

_publ_section_title
;
 A reversible pressure-induced bond rearrangement of flexible lanthanide
 2,5-bis(allyloxy)terephthalate coordination polymer networks
;
_journal_name_full CrystEngComm
_journal_paper_doi 10.1039/D2CE00499B
_journal_year 2022
_chemical_formula_moiety 'C24 H34 N3 O11 Tb'
_chemical_formula_sum 'C24 H34 N3 O11 Tb'
_chemical_formula_weight 699.46
_space_group_crystal_system triclinic
_space_group_IT_number 2
_space_group_name_Hall '-P 1'
_space_group_name_H-M_alt 'P -1'
_atom_sites_solution_hydrogens geom
_audit_creation_date 2022-06-15
_audit_creation_method
;
Olex2 1.3
(compiled 2020.12.01 svn.r5f60950 for OlexSys, GUI svn.r6408)
;
_audit_update_record
;
2022-06-29 deposited with the CCDC.	2022-11-09 downloaded from the CCDC.
;
_cell_angle_alpha 81.104(7)
_cell_angle_beta 68.313(3)
_cell_angle_gamma 88.342(7)
_cell_formula_units_Z 2
_cell_length_a 9.8113(6)
_cell_length_b 9.9140(10)
_cell_length_c 13.2568(8)
_cell_measurement_reflns_used 2441
_cell_measurement_temperature 298.0
_cell_measurement_theta_max 16.226
_cell_measurement_theta_min 2.583
_cell_volume 1183.23(16)
_computing_cell_refinement 'SAINT V8.38A (?, 2016)'
_computing_data_reduction 'SAINT V8.38A (?, 2016)'
_computing_molecular_graphics 'Olex2 1.3 (Dolomanov et al., 2009)'
_computing_publication_material 'Olex2 1.3 (Dolomanov et al., 2009)'
_computing_structure_refinement 'XL  (Sheldrick, 2008)'
_diffrn_ambient_temperature 298.0
_diffrn_measured_fraction_theta_full 0.385
_diffrn_measured_fraction_theta_max 0.385
_diffrn_measurement_device_type 'Bruker APEX-II CCD'
_diffrn_measurement_method '\f and \w scans'
_diffrn_radiation_type AgK\a
_diffrn_radiation_wavelength 0.56086
_diffrn_reflns_av_R_equivalents 0.0862
_diffrn_reflns_av_unetI/netI 0.0438
_diffrn_reflns_Laue_measured_fraction_full 0.385
_diffrn_reflns_Laue_measured_fraction_max 0.385
_diffrn_reflns_limit_h_max 11
_diffrn_reflns_limit_h_min -11
_diffrn_reflns_limit_k_max 5
_diffrn_reflns_limit_k_min -6
_diffrn_reflns_limit_l_max 15
_diffrn_reflns_limit_l_min -15
_diffrn_reflns_number 22945
_diffrn_reflns_point_group_measured_fraction_full 0.385
_diffrn_reflns_point_group_measured_fraction_max 0.385
_diffrn_reflns_theta_full 19.585
_diffrn_reflns_theta_max 19.585
_diffrn_reflns_theta_min 1.320
_diffrn_source_current 0.6
_diffrn_source_power 0.03
_diffrn_source_voltage 50.0
_diffrn_standards_number 0
_exptl_absorpt_coefficient_mu 1.630
_exptl_absorpt_correction_T_max 0.7444
_exptl_absorpt_correction_T_min 0.5575
_exptl_absorpt_correction_type multi-scan
_exptl_absorpt_process_details
;
SADABS-2016/2 (Bruker,2016) was used for absorption correction.
wR2(int) was 0.0951 before and 0.0725 after correction.
The Ratio of minimum to maximum transmission is 0.7489.
The \l/2 correction factor is Not present.
;
_exptl_crystal_colour colourless
_exptl_crystal_colour_primary colourless
_exptl_crystal_density_diffrn 1.963
_exptl_crystal_description plate
_exptl_crystal_F_000 704
_exptl_crystal_size_max 0.07
_exptl_crystal_size_mid 0.03
_exptl_crystal_size_min 0.02
_refine_diff_density_max 0.549
_refine_diff_density_min -0.378
_refine_diff_density_rms 0.087
_refine_ls_extinction_method none
_refine_ls_goodness_of_fit_ref 1.041
_refine_ls_hydrogen_treatment constr
_refine_ls_matrix_type full
_refine_ls_number_parameters 300
_refine_ls_number_reflns 1625
_refine_ls_number_restraints 192
_refine_ls_restrained_S_all 0.979
_refine_ls_R_factor_all 0.0396
_refine_ls_R_factor_gt 0.0303
_refine_ls_shift/su_max 0.000
_refine_ls_shift/su_mean 0.000
_refine_ls_structure_factor_coef Fsqd
_refine_ls_weighting_details 'w=1/[\s^2^(Fo^2^)+(0.0165P)^2^+6.0713P] where P=(Fo^2^+2Fc^2^)/3'
_refine_ls_weighting_scheme calc
_refine_ls_wR_factor_gt 0.0589
_refine_ls_wR_factor_ref 0.0620
_reflns_Friedel_coverage 0.000
_reflns_number_gt 1432
_reflns_number_total 1625
_reflns_threshold_expression 'I > 2\s(I)'
_cod_data_source_file d2ce00499b2.cif
_cod_data_source_block 022_r39_25kbar
_cod_database_code 7245825
_shelx_shelxl_version_number 2018/3
_shelx_space_group_comment
;
The symmetry employed for this shelxl refinement is uniquely defined
by the following loop, which should always be used as a source of
symmetry information in preference to the above space-group names.
They are only intended as comments.
;
_shelx_estimated_absorpt_t_max 0.968
_shelx_estimated_absorpt_t_min 0.894
_olex2_refinement_description
;
1. Fixed Uiso
 At 1.2 times of:
  All C(H) groups, All C(H,H) groups
 At 1.5 times of:
  All C(H,H,H) groups
2. Uiso/Uaniso restraints and constraints
C17 \\sim C19: within 2A with sigma of 0.01 and sigma for terminal atoms of
0.02 within 2A
O1 \\sim O2 \\sim O3 \\sim O4 \\sim O5 \\sim O6: within 2A with sigma of 0.01
and sigma for terminal atoms of 0.02 within 2A
Uanis(C19) = Uanis(C17)
3. Rigid body (RIGU) restrains
 All non-hydrogen atoms
 with sigma for 1-2 distances of 0.004 and sigma for 1-3 distances of 0.004
4.a Secondary CH2 refined with riding coordinates:
 C5(H5A,H5B), C12(H12A,H12B), C16(H16A,H16B), C18(H18A,H18B), C21(H21A,H21B),
 C23(H23A,H23B)
4.b Aromatic/amide H refined with riding coordinates:
 C3(H3), C6(H6), C11(H11), C13(H13), C15(H15), C20(H20)
4.c X=CH2 refined with riding coordinates:
 C7(H7A,H7B), C14(H14A,H14B)
4.d Idealised Me refined as rotating group:
 C17(H17A,H17B,H17C), C19(H19A,H19B,H19C), C22(H22A,H22B,H22C), C24(H24A,H24B,
 H24C)
;
_olex2_exptl_crystal_mounting_method
;
Crystal was mounted in a diamond anvil cell
 using 1:1 pentane isopentane mix as a
 pressure transmitting medium and a ruby
 sphere for pressure calibration. This
 methodology severely compromises data
 collection strategies, limiting data
 completeness.
;
_olex2_submission_special_instructions 'No special instructions were received'

loop_
_space_group_symop_operation_xyz
'x, y, z'
'-x, -y, -z'

loop_
_atom_site_label
_atom_site_type_symbol
_atom_site_fract_x
_atom_site_fract_y
_atom_site_fract_z
_atom_site_U_iso_or_equiv
_atom_site_adp_type
_atom_site_occupancy
_atom_site_site_symmetry_order
_atom_site_calc_flag
_atom_site_refinement_flags_posn
_atom_site_refinement_flags_adp
_atom_site_refinement_flags_occupancy
_atom_site_disorder_assembly
_atom_site_disorder_group
Tb1 Tb 0.58564(3) 0.50592(10) 0.32428(3) 0.0123(6) Uani 1 1 d . . . . .
O1 O 0.6755(5) 0.4087(15) 0.4544(5) 0.0218(13) Uiso 1 1 d . . . . .
O2 O 0.4034(5) 0.3471(15) 0.4371(5) 0.020(5) Uani 1 1 d . . . . .
O3 O 0.6928(5) 0.3086(15) 0.2652(5) 0.027(4) Uani 1 1 d . . . . .
O4 O 0.4714(5) 0.4575(13) 0.2052(4) 0.021(6) Uani 1 1 d . . . . .
O5 O 0.6815(5) 0.6810(15) 0.1595(5) 0.024(5) Uani 1 1 d . . . . .
O6 O 0.8448(5) 0.5660(17) 0.2091(5) 0.026(5) Uani 1 1 d . . . . .
O7 O 0.9067(6) 0.7574(19) 0.0953(6) 0.054(6) Uani 1 1 d . . . . .
O8 O 0.6252(5) 0.3665(14) 0.6318(4) 0.0167(12) Uiso 1 1 d . . . . .
O9 O 0.3491(5) 0.3023(14) 0.6182(4) 0.021(7) Uani 1 1 d . . . . .
O10 O 1.1234(5) 0.7239(14) 0.3469(5) 0.0212(13) Uiso 1 1 d . . . . .
O11 O 0.2629(6) 0.0916(15) 0.4499(6) 0.037(6) Uani 1 1 d . . . . .
N1 N 0.8136(7) 0.668(2) 0.1534(7) 0.026(5) Uani 1 1 d . . . . .
N2 N 0.6825(7) 0.092(2) 0.2427(7) 0.020(5) Uani 1 1 d . . . . .
N3 N 0.3128(6) 0.4366(17) 0.1232(5) 0.023(7) Uani 1 1 d . . . . .
C1 C 0.7109(7) 0.401(2) 0.5358(6) 0.0135(17) Uiso 1 1 d . . . . .
C2 C 0.8641(6) 0.4486(19) 0.5141(6) 0.0090(16) Uiso 1 1 d . . . . .
C3 C 0.9243(6) 0.5577(19) 0.4362(6) 0.0095(16) Uiso 1 1 d . . . . .
H3 H 0.873236 0.594998 0.392283 0.011 Uiso 1 1 calc R U . . .
C4 C 1.0598(7) 0.616(2) 0.4192(6) 0.0108(16) Uiso 1 1 d . . . . .
C5 C 1.0648(8) 0.772(2) 0.2666(7) 0.024(2) Uiso 1 1 d . . . . .
H5A H 0.986402 0.834438 0.294736 0.028 Uiso 1 1 calc R U . . .
H5B H 1.025334 0.696885 0.246204 0.028 Uiso 1 1 calc R U . . .
C6 C 1.1837(8) 0.843(2) 0.1715(7) 0.029(2) Uiso 1 1 d . . . . .
H6 H 1.157768 0.891317 0.115565 0.035 Uiso 1 1 calc R U . . .
C7 C 1.3221(8) 0.846(2) 0.1572(8) 0.032(2) Uiso 1 1 d . . . . .
H7A H 1.353594 0.799753 0.210809 0.038 Uiso 1 1 calc R U . . .
H7B H 1.389687 0.894612 0.093309 0.038 Uiso 1 1 calc R U . . .
C8 C 0.3952(7) 0.269(2) 0.5231(8) 0.016(5) Uani 1 1 d . . . . .
C9 C 0.4477(8) 0.132(2) 0.5124(7) 0.018(5) Uani 1 1 d . . . . .
C10 C 0.3801(8) 0.035(3) 0.4734(8) 0.019(5) Uani 1 1 d . . . . .
C11 C 0.4321(8) -0.084(2) 0.4601(8) 0.020(5) Uani 1 1 d . . . . .
H11 H 0.388138 -0.141132 0.430789 0.024 Uiso 1 1 calc R U . . .
C12 C 0.1975(8) 0.008(2) 0.4007(7) 0.024(8) Uani 1 1 d . . . . .
H12A H 0.151363 -0.073425 0.452088 0.029 Uiso 1 1 calc R U . . .
H12B H 0.271028 -0.019924 0.335757 0.029 Uiso 1 1 calc R U . . .
C13 C 0.0852(13) 0.093(3) 0.3707(14) 0.029(10) Uani 1 1 d . . . . .
H13 H 0.017954 0.046200 0.353070 0.035 Uiso 1 1 calc R U . . .
C14 C 0.0713(15) 0.227(4) 0.3665(14) 0.036(11) Uani 1 1 d . . . . .
H14A H 0.135702 0.278178 0.383329 0.043 Uiso 1 1 calc R U . . .
H14B H -0.002756 0.269666 0.346716 0.043 Uiso 1 1 calc R U . . .
C15 C 0.6282(9) 0.208(3) 0.2534(8) 0.019(5) Uani 1 1 d . . . . .
H15 H 0.534292 0.220056 0.252442 0.023 Uiso 1 1 calc R U . . .
C16 C 0.8254(7) 0.065(2) 0.2518(7) 0.030(8) Uani 1 1 d . . . . .
H16A H 0.835390 -0.032445 0.267200 0.036 Uiso 1 1 calc R U . . .
H16B H 0.829522 0.105021 0.313118 0.036 Uiso 1 1 calc R U . . .
C17 C 0.9494(8) 0.122(2) 0.1510(7) 0.031(9) Uani 1 1 d . . . . .
H17A H 0.960099 0.068364 0.094200 0.047 Uiso 1 1 calc R U . . .
H17B H 1.038034 0.119374 0.166059 0.047 Uiso 1 1 calc R U . . .
H17C H 0.930740 0.214659 0.127251 0.047 Uiso 1 1 calc R U . . .
C18 C 0.6159(8) -0.013(2) 0.2076(7) 0.026(6) Uani 1 1 d . . . . .
H18A H 0.511094 0.000202 0.229996 0.031 Uiso 1 1 calc R U . . .
H18B H 0.630430 -0.102423 0.243218 0.031 Uiso 1 1 calc R U . . .
C19 C 0.6817(9) -0.008(3) 0.0861(7) 0.031(9) Uani 1 1 d . . . . .
H19A H 0.672829 0.082645 0.050786 0.047 Uiso 1 1 calc R U . . .
H19B H 0.631100 -0.072376 0.064512 0.047 Uiso 1 1 calc R U . . .
H19C H 0.783486 -0.029236 0.064653 0.047 Uiso 1 1 calc R U . . .
C20 C 0.3514(7) 0.486(2) 0.1951(6) 0.025(8) Uani 1 1 d . . . . .
H20 H 0.288337 0.542673 0.239721 0.030 Uiso 1 1 calc R U . . .
C21 C 0.1709(7) 0.468(2) 0.1119(7) 0.030(8) Uani 1 1 d . . . . .
H21A H 0.107326 0.505201 0.176281 0.036 Uiso 1 1 calc R U . . .
H21B H 0.124719 0.384490 0.109280 0.036 Uiso 1 1 calc R U . . .
C22 C 0.1847(9) 0.567(2) 0.0126(8) 0.046(9) Uani 1 1 d . . . . .
H22A H 0.254851 0.535815 -0.050951 0.069 Uiso 1 1 calc R U . . .
H22B H 0.217069 0.654711 0.019468 0.069 Uiso 1 1 calc R U . . .
H22C H 0.091163 0.575544 0.004947 0.069 Uiso 1 1 calc R U . . .
C23 C 0.4067(9) 0.343(3) 0.0552(8) 0.029(8) Uani 1 1 d . . . . .
H23A H 0.507895 0.359842 0.045916 0.035 Uiso 1 1 calc R U . . .
H23B H 0.399972 0.359087 -0.016901 0.035 Uiso 1 1 calc R U . . .
C24 C 0.3612(11) 0.200(3) 0.1073(10) 0.039(8) Uani 1 1 d . . . . .
H24A H 0.435470 0.140104 0.071179 0.059 Uiso 1 1 calc R U . . .
H24B H 0.270399 0.177948 0.100987 0.059 Uiso 1 1 calc R U . . .
H24C H 0.348197 0.190036 0.183532 0.059 Uiso 1 1 calc R U . . .

loop_
_atom_site_aniso_label
_atom_site_aniso_U_11
_atom_site_aniso_U_22
_atom_site_aniso_U_33
_atom_site_aniso_U_23
_atom_site_aniso_U_13
_atom_site_aniso_U_12
Tb1 0.01234(17) 0.0149(19) 0.0133(2) -0.0041(5) -0.00820(13) 0.0012(3)
O2 0.018(2) 0.027(17) 0.021(3) -0.012(5) -0.010(2) 0.012(4)
O3 0.020(2) 0.030(14) 0.033(4) -0.015(6) -0.010(2) 0.000(5)
O4 0.022(2) 0.030(18) 0.018(3) -0.002(6) -0.017(2) -0.007(4)
O5 0.025(2) 0.023(16) 0.031(3) -0.008(6) -0.015(2) -0.003(4)
O6 0.014(2) 0.034(15) 0.029(4) -0.006(6) -0.005(2) 0.000(4)
O7 0.029(3) 0.059(19) 0.056(5) 0.010(7) -0.003(3) -0.007(6)
O9 0.019(2) 0.03(2) 0.018(3) -0.017(7) -0.011(2) 0.014(4)
O11 0.037(3) 0.03(2) 0.069(5) -0.029(8) -0.043(3) 0.019(5)
N1 0.021(3) 0.036(17) 0.021(4) -0.011(6) -0.004(3) 0.007(5)
N2 0.015(3) 0.028(15) 0.018(4) -0.004(7) -0.006(3) 0.007(5)
N3 0.016(3) 0.04(2) 0.017(4) -0.007(8) -0.009(2) 0.004(5)
C8 0.006(3) 0.026(16) 0.018(3) -0.010(6) -0.005(3) -0.002(5)
C9 0.016(4) 0.027(16) 0.010(4) -0.006(7) -0.004(3) 0.005(6)
C10 0.010(3) 0.025(17) 0.023(5) -0.007(7) -0.007(3) 0.005(5)
C11 0.016(4) 0.030(17) 0.019(5) -0.013(8) -0.009(4) 0.010(6)
C12 0.022(3) 0.03(3) 0.028(5) -0.010(9) -0.012(3) 0.001(6)
C13 0.025(4) 0.04(3) 0.033(6) -0.015(13) -0.020(4) 0.009(10)
C14 0.042(5) 0.04(3) 0.030(6) -0.009(14) -0.014(4) 0.007(12)
C15 0.012(4) 0.024(15) 0.021(5) -0.004(7) -0.006(4) -0.001(5)
C16 0.021(3) 0.03(3) 0.039(5) 0.005(8) -0.016(3) 0.007(6)
C17 0.029(3) 0.03(3) 0.030(3) -0.002(8) -0.010(3) -0.001(5)
C18 0.029(4) 0.027(19) 0.022(4) 0.003(8) -0.012(3) -0.005(7)
C19 0.029(3) 0.03(3) 0.030(3) -0.002(8) -0.010(3) -0.001(5)
C20 0.022(3) 0.05(3) 0.009(4) -0.004(9) -0.009(3) 0.000(6)
C21 0.016(3) 0.05(3) 0.031(5) -0.019(8) -0.014(3) 0.011(6)
C22 0.035(4) 0.08(3) 0.038(5) -0.014(9) -0.029(4) 0.016(8)
C23 0.021(4) 0.05(2) 0.021(5) -0.019(9) -0.014(4) 0.007(6)
C24 0.032(5) 0.05(2) 0.045(8) -0.030(12) -0.014(5) 0.010(8)

loop_
_atom_type_symbol
_atom_type_description
_atom_type_scat_dispersion_real
_atom_type_scat_dispersion_imag
_atom_type_scat_source
C C 0.0013 0.0009 'International Tables Vol C Tables 4.2.6.8 and 6.1.1.4'
H H 0.0000 0.0000 'International Tables Vol C Tables 4.2.6.8 and 6.1.1.4'
N N 0.0030 0.0020 'International Tables Vol C Tables 4.2.6.8 and 6.1.1.4'
O O 0.0058 0.0036 'International Tables Vol C Tables 4.2.6.8 and 6.1.1.4'
Tb Tb -0.2859 2.7818 'International Tables Vol C Tables 4.2.6.8 and 6.1.1.4'

loop_
_geom_angle_atom_site_label_1
_geom_angle_atom_site_label_2
_geom_angle_atom_site_label_3
_geom_angle
_geom_angle_site_symmetry_1
_geom_angle_site_symmetry_3
_geom_angle_publ_flag
O1 Tb1 O2 76.5(3) . . ?
O1 Tb1 O3 74.7(3) . . ?
O1 Tb1 O4 143.8(5) . . ?
O1 Tb1 O5 134.0(3) . . ?
O1 Tb1 O6 85.0(3) . . ?
O1 Tb1 O8 122.1(2) . 2_666 ?
O1 Tb1 O9 77.9(4) . 2_666 ?
O2 Tb1 O4 77.6(3) . . ?
O2 Tb1 O5 149.43(19) . . ?
O2 Tb1 O6 150.8(5) . . ?
O2 Tb1 O8 76.8(4) . 2_666 ?
O2 Tb1 O9 123.8(2) . 2_666 ?
O3 Tb1 O2 80.1(3) . . ?
O3 Tb1 O4 76.2(3) . . ?
O3 Tb1 O5 103.9(3) . . ?
O3 Tb1 O6 73.2(4) . . ?
O3 Tb1 O8 146.4(3) . 2_666 ?
O3 Tb1 O9 137.5(2) . 2_666 ?
O4 Tb1 O5 74.1(3) . . ?
O4 Tb1 O6 106.63(18) . . ?
O5 Tb1 O6 52.4(3) . . ?
O8 Tb1 O4 75.2(3) 2_666 . ?
O8 Tb1 O5 84.9(3) 2_666 . ?
O8 Tb1 O6 132.4(5) 2_666 . ?
O8 Tb1 O9 76.1(3) 2_666 2_666 ?
O9 Tb1 O4 138.2(4) 2_666 . ?
O9 Tb1 O5 73.6(3) 2_666 . ?
O9 Tb1 O6 72.6(3) 2_666 . ?
C1 O1 Tb1 157.0(12) . . ?
C8 O2 Tb1 129.8(5) . . ?
C15 O3 Tb1 126.1(8) . . ?
C20 O4 Tb1 135.1(7) . . ?
N1 O5 Tb1 93.3(9) . . ?
N1 O6 Tb1 93.6(5) . . ?
C1 O8 Tb1 112.4(9) . 2_666 ?
C8 O9 Tb1 128.9(11) . 2_666 ?
C4 O10 C5 118.4(8) . . ?
C10 O11 C12 114.8(14) . . ?
O5 N1 Tb1 60.1(8) . . ?
O6 N1 Tb1 60.2(6) . . ?
O6 N1 O5 118.9(15) . . ?
O7 N1 Tb1 166.3(10) . . ?
O7 N1 O5 119.2(17) . . ?
O7 N1 O6 121.9(9) . . ?
C15 N2 C16 119.9(15) . . ?
C15 N2 C18 121.8(10) . . ?
C16 N2 C18 117.9(15) . . ?
C20 N3 C21 121.6(10) . . ?
C20 N3 C23 120.5(8) . . ?
C23 N3 C21 117.9(8) . . ?
O1 C1 Tb1 92.3(5) . 2_666 ?
O1 C1 C2 116.3(8) . . ?
O8 C1 Tb1 45.3(6) . 2_666 ?
O8 C1 O1 124.0(7) . . ?
O8 C1 C2 119.5(6) . . ?
C2 C1 Tb1 132.3(9) . 2_666 ?
C3 C2 C1 119.2(10) . . ?
C3 C2 C4 121.1(8) . 2_766 ?
C4 C2 C1 119.5(13) 2_766 . ?
C2 C3 H3 118.7 . . ?
C2 C3 C4 122.5(10) . . ?
C4 C3 H3 118.7 . . ?
O10 C4 C2 117.9(8) . 2_766 ?
O10 C4 C3 125.8(11) . . ?
C3 C4 C2 116.3(14) . 2_766 ?
O10 C5 H5A 110.2 . . ?
O10 C5 H5B 110.2 . . ?
O10 C5 C6 107.4(7) . . ?
H5A C5 H5B 108.5 . . ?
C6 C5 H5A 110.2 . . ?
C6 C5 H5B 110.2 . . ?
C5 C6 H6 116.7 . . ?
C7 C6 C5 126.6(14) . . ?
C7 C6 H6 116.7 . . ?
C6 C7 H7A 120.0 . . ?
C6 C7 H7B 120.0 . . ?
H7A C7 H7B 120.0 . . ?
O2 C8 O9 124.8(19) . . ?
O2 C8 C9 117.6(9) . . ?
O9 C8 C9 117.5(16) . . ?
C8 C9 C10 122.4(10) . . ?
C11 C9 C8 122.6(14) 2_656 . ?
C11 C9 C10 115.0(19) 2_656 . ?
O11 C10 C9 110.5(19) . . ?
C11 C10 O11 128.0(13) . . ?
C11 C10 C9 121.5(11) . . ?
C9 C11 H11 118.3 2_656 . ?
C10 C11 C9 123.4(15) . 2_656 ?
C10 C11 H11 118.3 . . ?
O11 C12 H12A 110.4 . . ?
O11 C12 H12B 110.4 . . ?
O11 C12 C13 106.5(15) . . ?
H12A C12 H12B 108.6 . . ?
C13 C12 H12A 110.4 . . ?
C13 C12 H12B 110.4 . . ?
C12 C13 H13 116.5 . . ?
C14 C13 C12 127.0(16) . . ?
C14 C13 H13 116.5 . . ?
C13 C14 H14A 120.0 . . ?
C13 C14 H14B 120.0 . . ?
H14A C14 H14B 120.0 . . ?
O3 C15 N2 124.2(10) . . ?
O3 C15 H15 117.9 . . ?
N2 C15 H15 117.9 . . ?
N2 C16 H16A 109.0 . . ?
N2 C16 H16B 109.0 . . ?
N2 C16 C17 112.8(11) . . ?
H16A C16 H16B 107.8 . . ?
C17 C16 H16A 109.0 . . ?
C17 C16 H16B 109.0 . . ?
C16 C17 H17A 109.5 . . ?
C16 C17 H17B 109.5 . . ?
C16 C17 H17C 109.5 . . ?
H17A C17 H17B 109.5 . . ?
H17A C17 H17C 109.5 . . ?
H17B C17 H17C 109.5 . . ?
N2 C18 H18A 109.4 . . ?
N2 C18 H18B 109.4 . . ?
N2 C18 C19 111.0(13) . . ?
H18A C18 H18B 108.0 . . ?
C19 C18 H18A 109.4 . . ?
C19 C18 H18B 109.4 . . ?
C18 C19 H19A 109.5 . . ?
C18 C19 H19B 109.5 . . ?
C18 C19 H19C 109.5 . . ?
H19A C19 H19B 109.5 . . ?
H19A C19 H19C 109.5 . . ?
H19B C19 H19C 109.5 . . ?
O4 C20 N3 121.5(11) . . ?
O4 C20 H20 119.3 . . ?
N3 C20 H20 119.3 . . ?
N3 C21 H21A 108.9 . . ?
N3 C21 H21B 108.9 . . ?
N3 C21 C22 113.3(9) . . ?
H21A C21 H21B 107.7 . . ?
C22 C21 H21A 108.9 . . ?
C22 C21 H21B 108.9 . . ?
C21 C22 H22A 109.5 . . ?
C21 C22 H22B 109.5 . . ?
C21 C22 H22C 109.5 . . ?
H22A C22 H22B 109.5 . . ?
H22A C22 H22C 109.5 . . ?
H22B C22 H22C 109.5 . . ?
N3 C23 H23A 109.7 . . ?
N3 C23 H23B 109.7 . . ?
N3 C23 C24 109.9(10) . . ?
H23A C23 H23B 108.2 . . ?
C24 C23 H23A 109.7 . . ?
C24 C23 H23B 109.7 . . ?
C23 C24 H24A 109.5 . . ?
C23 C24 H24B 109.5 . . ?
C23 C24 H24C 109.5 . . ?
H24A C24 H24B 109.5 . . ?
H24A C24 H24C 109.5 . . ?
H24B C24 H24C 109.5 . . ?

loop_
_geom_bond_atom_site_label_1
_geom_bond_atom_site_label_2
_geom_bond_distance
_geom_bond_site_symmetry_2
_geom_bond_publ_flag
Tb1 O1 2.290(8) . ?
Tb1 O2 2.318(11) . ?
Tb1 O3 2.300(12) . ?
Tb1 O4 2.356(4) . ?
Tb1 O5 2.464(12) . ?
Tb1 O6 2.468(6) . ?
Tb1 O8 2.325(8) 2_666 ?
Tb1 O9 2.342(10) 2_666 ?
O1 C1 1.242(8) . ?
O2 C8 1.25(2) . ?
O3 C15 1.26(2) . ?
O4 C20 1.252(10) . ?
O5 N1 1.273(9) . ?
O6 N1 1.26(2) . ?
O7 N1 1.24(2) . ?
O8 C1 1.240(11) . ?
O9 C8 1.267(9) . ?
O10 C4 1.31(2) . ?
O10 C5 1.404(12) . ?
O11 C10 1.382(16) . ?
O11 C12 1.426(14) . ?
N2 C15 1.26(3) . ?
N2 C16 1.464(11) . ?
N2 C18 1.47(2) . ?
N3 C20 1.308(11) . ?
N3 C21 1.474(10) . ?
N3 C23 1.45(2) . ?
C1 C2 1.496(11) . ?
C2 C3 1.35(2) . ?
C2 C4 1.428(16) 2_766 ?
C3 H3 0.9300 . ?
C3 C4 1.394(13) . ?
C5 H5A 0.9700 . ?
C5 H5B 0.9700 . ?
C5 C6 1.459(17) . ?
C6 H6 0.9300 . ?
C6 C7 1.301(10) . ?
C7 H7A 0.9300 . ?
C7 H7B 0.9300 . ?
C8 C9 1.44(3) . ?
C9 C10 1.44(2) . ?
C9 C11 1.409(15) 2_656 ?
C10 C11 1.28(3) . ?
C11 H11 0.9300 . ?
C12 H12A 0.9700 . ?
C12 H12B 0.9700 . ?
C12 C13 1.50(2) . ?
C13 H13 0.9300 . ?
C13 C14 1.33(5) . ?
C14 H14A 0.9300 . ?
C14 H14B 0.9300 . ?
C15 H15 0.9300 . ?
C16 H16A 0.9700 . ?
C16 H16B 0.9700 . ?
C16 C17 1.479(15) . ?
C17 H17A 0.9600 . ?
C17 H17B 0.9600 . ?
C17 H17C 0.9600 . ?
C18 H18A 0.9700 . ?
C18 H18B 0.9700 . ?
C18 C19 1.491(11) . ?
C19 H19A 0.9600 . ?
C19 H19B 0.9600 . ?
C19 H19C 0.9600 . ?
C20 H20 0.9300 . ?
C21 H21A 0.9700 . ?
C21 H21B 0.9700 . ?
C21 C22 1.48(2) . ?
C22 H22A 0.9600 . ?
C22 H22B 0.9600 . ?
C22 H22C 0.9600 . ?
C23 H23A 0.9700 . ?
C23 H23B 0.9700 . ?
C23 C24 1.48(4) . ?
C24 H24A 0.9600 . ?
C24 H24B 0.9600 . ?
C24 H24C 0.9600 . ?

loop_
_geom_torsion_atom_site_label_1
_geom_torsion_atom_site_label_2
_geom_torsion_atom_site_label_3
_geom_torsion_atom_site_label_4
_geom_torsion
_geom_torsion_site_symmetry_1
_geom_torsion_site_symmetry_2
_geom_torsion_site_symmetry_3
_geom_torsion_site_symmetry_4
_geom_torsion_publ_flag
Tb1 O1 C1 Tb1 51.4(17) . . . 2_666 ?
Tb1 O1 C1 O8 86(3) . . . . ?
Tb1 O1 C1 C2 -89.1(15) . . . . ?
Tb1 O2 C8 O9 83.5(10) . . . . ?
Tb1 O2 C8 C9 -93.8(15) . . . . ?
Tb1 O3 C15 N2 -164.9(11) . . . . ?
Tb1 O4 C20 N3 -175.8(11) . . . . ?
Tb1 O5 N1 O6 14.0(13) . . . . ?
Tb1 O5 N1 O7 -164.2(10) . . . . ?
Tb1 O6 N1 O5 -14.0(13) . . . . ?
Tb1 O6 N1 O7 164.2(11) . . . . ?
Tb1 O8 C1 O1 -53(2) 2_666 . . . ?
Tb1 O8 C1 C2 121.9(13) 2_666 . . . ?
Tb1 O9 C8 O2 -48.7(9) 2_666 . . . ?
Tb1 O9 C8 C9 128.6(13) 2_666 . . . ?
Tb1 C1 C2 C3 -83.4(11) 2_666 . . . ?
Tb1 C1 C2 C4 92.4(18) 2_666 . . 2_766 ?
O1 C1 C2 C3 37(2) . . . . ?
O1 C1 C2 C4 -146.9(15) . . . 2_766 ?
O2 C8 C9 C10 -64.1(17) . . . . ?
O2 C8 C9 C11 116.3(10) . . . 2_656 ?
O8 C1 C2 C3 -138.2(15) . . . . ?
O8 C1 C2 C4 38(2) . . . 2_766 ?
O9 C8 C9 C10 118.4(10) . . . . ?
O9 C8 C9 C11 -61.2(17) . . . 2_656 ?
O10 C5 C6 C7 8(2) . . . . ?
O11 C10 C11 C9 -179.6(10) . . . 2_656 ?
O11 C12 C13 C14 14(2) . . . . ?
C1 C2 C3 C4 173.1(11) . . . . ?
C2 C3 C4 O10 -178.5(12) . . . . ?
C2 C3 C4 C2 3(2) . . . 2_766 ?
C4 O10 C5 C6 -154.0(13) . . . . ?
C4 C2 C3 C4 -3(2) 2_766 . . . ?
C5 O10 C4 C2 167.6(10) . . . 2_766 ?
C5 O10 C4 C3 -11.3(18) . . . . ?
C8 C9 C10 O11 -0.2(17) . . . . ?
C8 C9 C10 C11 177.0(15) . . . . ?
C9 C10 C11 C9 4(3) . . . 2_656 ?
C10 O11 C12 C13 -173.9(12) . . . . ?
C11 C9 C10 O11 179.4(8) 2_656 . . . ?
C11 C9 C10 C11 -3(2) 2_656 . . . ?
C12 O11 C10 C9 174.2(10) . . . . ?
C12 O11 C10 C11 -3(2) . . . . ?
C15 N2 C16 C17 -78.4(17) . . . . ?
C15 N2 C18 C19 92.6(16) . . . . ?
C16 N2 C15 O3 5(2) . . . . ?
C16 N2 C18 C19 -79.7(17) . . . . ?
C18 N2 C15 O3 -167.7(9) . . . . ?
C18 N2 C16 C17 94.1(19) . . . . ?
C20 N3 C21 C22 105.5(15) . . . . ?
C20 N3 C23 C24 93.8(15) . . . . ?
C21 N3 C20 O4 179.4(15) . . . . ?
C21 N3 C23 C24 -83.4(15) . . . . ?
C23 N3 C20 O4 2(2) . . . . ?
C23 N3 C21 C22 -77(2) . . . . ?
